data_4503749
loop_
_publ_author_name
'Chen, Zhenxia'
'Zhou, Yaming'
'Weng, Linhong'
'Zhao, Dongyuan'

_publ_section_title
;
 Mixed-Solvothermal Syntheses and Structures of Six New Zinc
 Phosphonocarboxylates with Zeolite-type and Pillar-Layered Frameworks
;
_journal_issue 11
_journal_name_full 'Crystal Growth &amp; Design'
_journal_page_first 4045
_journal_paper_doi 10.1021/cg800374s
_journal_volume 8
_journal_year 2008
_chemical_formula_sum 'C14 H10 O11 P2 Zn3'
_chemical_formula_weight 612.27
_chemical_name_systematic
; 
 ? 
;
_space_group_IT_number 14
_symmetry_cell_setting monoclinic
_symmetry_space_group_name_Hall '-P 2ybc'
_symmetry_space_group_name_H-M 'P 1 21/c 1'
_atom_sites_solution_hydrogens geom
_atom_sites_solution_primary direct
_atom_sites_solution_secondary difmap
_audit_creation_method SHELXL-97
_cell_angle_alpha 90.00
_cell_angle_beta 106.445(5)
_cell_angle_gamma 90.00
_cell_formula_units_Z 4
_cell_length_a 19.962(6)
_cell_length_b 5.0809(16)
_cell_length_c 18.098(6)
_cell_measurement_reflns_used 843
_cell_measurement_temperature 293(2)
_cell_measurement_theta_max 24.996
_cell_measurement_theta_min 2.346
_cell_volume 1760.5(10)
_computing_cell_refinement 'Bruker SMART'
_computing_data_collection 'Bruker SMART'
_computing_data_reduction 'Bruker SHELXTL'
_computing_molecular_graphics 'Bruker SHELXTL'
_computing_publication_material 'Bruker SHELXTL'
_computing_structure_refinement 'SHELXL-97 (Sheldrick, 1997)'
_computing_structure_solution 'SHELXS-97 (Sheldrick, 1990)'
_diffrn_ambient_temperature 293(2)
_diffrn_measured_fraction_theta_full 0.993
_diffrn_measured_fraction_theta_max 0.993
_diffrn_measurement_device_type 'CCD area detector'
_diffrn_measurement_method 'phi and omega scans'
_diffrn_radiation_monochromator graphite
_diffrn_radiation_source 'fine-focus sealed tube'
_diffrn_radiation_type MoK\a
_diffrn_radiation_wavelength 0.71073
_diffrn_reflns_av_R_equivalents 0.0465
_diffrn_reflns_av_sigmaI/netI 0.0624
_diffrn_reflns_limit_h_max 25
_diffrn_reflns_limit_h_min -10
_diffrn_reflns_limit_k_max 6
_diffrn_reflns_limit_k_min -6
_diffrn_reflns_limit_l_max 22
_diffrn_reflns_limit_l_min -23
_diffrn_reflns_number 8389
_diffrn_reflns_theta_full 27.01
_diffrn_reflns_theta_max 27.01
_diffrn_reflns_theta_min 1.06
_exptl_absorpt_coefficient_mu 4.300
_exptl_absorpt_correction_T_max 0.8137
_exptl_absorpt_correction_T_min 0.6731
_exptl_absorpt_correction_type multi-scan
_exptl_absorpt_process_details sadabs
_exptl_crystal_colour colorless
_exptl_crystal_density_diffrn 2.310
_exptl_crystal_density_method 'not measured'
_exptl_crystal_description column
_exptl_crystal_F_000 1208
_exptl_crystal_size_max 0.10
_exptl_crystal_size_mid 0.08
_exptl_crystal_size_min 0.05
_refine_diff_density_max 0.834
_refine_diff_density_min -0.664
_refine_diff_density_rms 0.157
_refine_ls_extinction_method none
_refine_ls_goodness_of_fit_ref 1.048
_refine_ls_hydrogen_treatment mixed
_refine_ls_matrix_type full
_refine_ls_number_parameters 279
_refine_ls_number_reflns 3824
_refine_ls_number_restraints 0
_refine_ls_restrained_S_all 1.048
_refine_ls_R_factor_all 0.0642
_refine_ls_R_factor_gt 0.0406
_refine_ls_shift/su_max 0.001
_refine_ls_shift/su_mean 0.000
_refine_ls_structure_factor_coef Fsqd
_refine_ls_weighting_details 'calc w=1/[\s^2^(Fo^2^)+(0.0592P)^2^+0.0000P] where P=(Fo^2^+2Fc^2^)/3'
_refine_ls_weighting_scheme calc
_refine_ls_wR_factor_gt 0.0979
_refine_ls_wR_factor_ref 0.1180
_reflns_number_gt 2810
_reflns_number_total 3824
_reflns_threshold_expression >2sigma(I)
_cod_data_source_file cg800374s_si_006.cif
_cod_data_source_block f70710b
_cod_depositor_comments
;
The following automatic conversions were performed:

'_symmetry_cell_setting' value 'Monoclinic' changed to 'monoclinic'
according to /home/saulius/struct/CIF-dictionaries/cif_core.dic
dictionary named 'cif_core.dic' version 2.4.1 from 2010-06-29.

Automatic conversion script
Id: cif_fix_values 1715 2011-07-08 13:25:40Z adriana 
;
_cod_original_sg_symbol_H-M P2(1)/c
_cod_database_code 4503749

loop_
_symmetry_equiv_pos_as_xyz
'x, y, z'
'-x, y+1/2, -z+1/2'
'-x, -y, -z'
'x, -y-1/2, z-1/2'

loop_
_atom_site_label
_atom_site_type_symbol
_atom_site_fract_x
_atom_site_fract_y
_atom_site_fract_z
_atom_site_U_iso_or_equiv
_atom_site_adp_type
_atom_site_occupancy
_atom_site_symmetry_multiplicity
_atom_site_calc_flag
_atom_site_refinement_flags
Zn1 Zn 0.24040(3) 1.08541(12) 0.28128(3) 0.01529(16) Uani 1 1 d .
Zn2 Zn 0.26776(3) 1.58458(12) 0.41216(3) 0.01590(16) Uani 1 1 d .
Zn3 Zn 0.25124(3) 0.31234(13) 0.09972(3) 0.02013(18) Uani 1 1 d .
P1 P 0.18384(7) 1.0721(3) 0.42642(7) 0.0131(3) Uani 1 1 d .
P2 P 0.32685(7) 0.5690(3) 0.26735(7) 0.0139(3) Uani 1 1 d .
C1 C 0.0922(3) 1.0015(10) 0.3958(3) 0.0164(11) Uani 1 1 d .
C2 C 0.0649(3) 0.7966(11) 0.3450(3) 0.0239(12) Uani 1 1 d .
H2A H 0.0944 0.6936 0.3254 0.029 Uiso 1 1 calc R
C3 C -0.0065(3) 0.7468(11) 0.3238(3) 0.0241(13) Uani 1 1 d .
H3A H -0.0245 0.6082 0.2905 0.029 Uiso 1 1 calc R
C4 C -0.0508(3) 0.8998(11) 0.3514(3) 0.0180(11) Uani 1 1 d .
C5 C -0.0237(3) 1.1034(12) 0.4021(4) 0.0289(14) Uani 1 1 d .
H5A H -0.0534 1.2064 0.4213 0.035 Uiso 1 1 calc R
C6 C 0.0468(3) 1.1537(12) 0.4240(3) 0.0269(13) Uani 1 1 d .
H6A H 0.0644 1.2909 0.4580 0.032 Uiso 1 1 calc R
C7 C -0.1277(3) 0.8424(11) 0.3297(3) 0.0190(11) Uani 1 1 d .
C8 C 0.4176(3) 0.5418(10) 0.3208(3) 0.0143(10) Uani 1 1 d .
C9 C 0.4391(3) 0.3442(11) 0.3754(3) 0.0261(13) Uani 1 1 d .
H9A H 0.4069 0.2225 0.3829 0.031 Uiso 1 1 calc R
C10 C 0.5084(3) 0.3273(12) 0.4189(3) 0.0277(13) Uani 1 1 d .
H10A H 0.5223 0.1966 0.4560 0.033 Uiso 1 1 calc R
C11 C 0.5569(3) 0.5045(11) 0.4070(3) 0.0197(12) Uani 1 1 d .
C12 C 0.5365(3) 0.6982(12) 0.3512(3) 0.0262(13) Uani 1 1 d .
H12A H 0.5692 0.8144 0.3420 0.031 Uiso 1 1 calc R
C13 C 0.4666(3) 0.7172(11) 0.3092(3) 0.0231(13) Uani 1 1 d .
H13A H 0.4526 0.8500 0.2728 0.028 Uiso 1 1 calc R
C14 C 0.6304(3) 0.4992(12) 0.4579(3) 0.0227(12) Uani 1 1 d .
O1 O 0.19113(19) 1.3663(7) 0.4194(2) 0.0185(8) Uani 1 1 d .
O2 O 0.22002(18) 0.9224(7) 0.3731(2) 0.0154(8) Uani 1 1 d .
O3 O 0.21328(19) 0.9667(7) 0.5080(2) 0.0185(8) Uani 1 1 d .
O4 O -0.1669(2) 0.9776(8) 0.3552(2) 0.0247(9) Uani 1 1 d .
O5 O -0.14722(19) 0.6402(8) 0.2858(2) 0.0243(9) Uani 1 1 d .
O6 O 0.28466(18) 1.4279(7) 0.3163(2) 0.0175(8) Uani 1 1 d .
O7 O 0.3073(2) 0.8559(7) 0.2586(2) 0.0237(9) Uani 1 1 d .
O8 O 0.31797(19) 0.4267(8) 0.1925(2) 0.0214(9) Uani 1 1 d .
O9 O 0.6431(2) 0.3483(8) 0.5160(2) 0.0289(10) Uani 1 1 d .
O10 O 0.6755(2) 0.6406(11) 0.4446(3) 0.0521(15) Uani 1 1 d .
O11 O 0.1940(3) -0.0214(9) 0.0825(3) 0.0356(12) Uani 1 1 d .
H11A H 0.201(4) -0.164(16) 0.054(5) 0.06(3) Uiso 1 1 d .
H11B H 0.183(3) -0.098(12) 0.113(4) 0.021(18) Uiso 1 1 d .

loop_
_atom_site_aniso_label
_atom_site_aniso_U_11
_atom_site_aniso_U_22
_atom_site_aniso_U_33
_atom_site_aniso_U_23
_atom_site_aniso_U_13
_atom_site_aniso_U_12
Zn1 0.0139(3) 0.0166(3) 0.0155(3) 0.0018(2) 0.0044(2) 0.0015(2)
Zn2 0.0133(3) 0.0168(3) 0.0171(3) 0.0016(2) 0.0035(2) -0.0006(2)
Zn3 0.0187(3) 0.0238(3) 0.0156(3) -0.0018(3) 0.0012(2) 0.0026(3)
P1 0.0119(6) 0.0146(7) 0.0134(6) 0.0005(5) 0.0045(5) -0.0010(5)
P2 0.0115(6) 0.0164(7) 0.0148(6) -0.0008(5) 0.0052(5) 0.0002(5)
C1 0.014(3) 0.020(3) 0.014(3) 0.003(2) 0.002(2) 0.000(2)
C2 0.016(3) 0.022(3) 0.033(3) -0.004(3) 0.006(2) 0.001(2)
C3 0.019(3) 0.024(3) 0.029(3) -0.010(2) 0.006(2) -0.003(2)
C4 0.014(3) 0.021(3) 0.020(3) -0.001(2) 0.006(2) -0.004(2)
C5 0.020(3) 0.032(3) 0.039(4) -0.012(3) 0.016(3) -0.005(3)
C6 0.017(3) 0.030(3) 0.035(3) -0.017(3) 0.009(2) -0.005(2)
C7 0.016(3) 0.020(3) 0.019(3) 0.002(2) 0.003(2) -0.003(2)
C8 0.011(2) 0.016(3) 0.015(3) -0.004(2) 0.003(2) -0.001(2)
C9 0.015(3) 0.020(3) 0.040(4) 0.006(3) 0.001(2) -0.003(2)
C10 0.024(3) 0.028(3) 0.027(3) 0.011(3) 0.001(2) -0.001(3)
C11 0.013(3) 0.026(3) 0.019(3) -0.004(2) 0.002(2) -0.002(2)
C12 0.023(3) 0.031(3) 0.024(3) 0.009(3) 0.005(2) -0.010(3)
C13 0.021(3) 0.028(3) 0.020(3) 0.010(2) 0.007(2) -0.003(2)
C14 0.014(3) 0.029(3) 0.024(3) -0.005(2) 0.004(2) 0.000(2)
O1 0.0142(19) 0.0161(19) 0.024(2) 0.0009(15) 0.0035(15) 0.0002(15)
O2 0.0158(18) 0.0168(18) 0.0151(18) 0.0016(15) 0.0069(14) 0.0030(15)
O3 0.020(2) 0.0220(19) 0.0126(18) 0.0013(15) 0.0031(15) -0.0019(16)
O4 0.017(2) 0.030(2) 0.030(2) -0.0051(18) 0.0109(17) -0.0042(17)
O5 0.0144(19) 0.029(2) 0.027(2) -0.0068(18) 0.0026(16) -0.0035(17)
O6 0.0162(19) 0.0197(19) 0.0170(18) 0.0016(15) 0.0053(15) -0.0007(15)
O7 0.023(2) 0.018(2) 0.035(2) 0.0000(17) 0.0155(18) 0.0031(17)
O8 0.0171(19) 0.033(2) 0.0137(18) -0.0069(16) 0.0033(15) 0.0022(17)
O9 0.020(2) 0.034(2) 0.027(2) 0.0043(19) -0.0032(17) -0.0042(18)
O10 0.018(2) 0.085(4) 0.046(3) 0.026(3) -0.002(2) -0.017(3)
O11 0.055(3) 0.023(2) 0.037(3) -0.007(2) 0.028(2) -0.009(2)

loop_
_atom_type_symbol
_atom_type_description
_atom_type_scat_dispersion_real
_atom_type_scat_dispersion_imag
_atom_type_scat_source
C C 0.0033 0.0016 'International Tables Vol C Tables 4.2.6.8 and 6.1.1.4'
H H 0.0000 0.0000 'International Tables Vol C Tables 4.2.6.8 and 6.1.1.4'
O O 0.0106 0.0060 'International Tables Vol C Tables 4.2.6.8 and 6.1.1.4'
P P 0.1023 0.0942 'International Tables Vol C Tables 4.2.6.8 and 6.1.1.4'
Zn Zn 0.2839 1.4301 'International Tables Vol C Tables 4.2.6.8 and 6.1.1.4'

loop_
_geom_angle_atom_site_label_1
_geom_angle_atom_site_label_2
_geom_angle_atom_site_label_3
_geom_angle
_geom_angle_site_symmetry_1
_geom_angle_site_symmetry_3
O7 Zn1 O5 124.22(17) . 2
O7 Zn1 O6 109.39(16) . .
O5 Zn1 O6 109.78(16) 2 .
O7 Zn1 O2 104.23(15) . .
O5 Zn1 O2 101.28(16) 2 .
O6 Zn1 O2 106.06(14) . .
O9 Zn2 O1 131.36(17) 3_676 .
O9 Zn2 O2 110.28(16) 3_676 1_565
O1 Zn2 O2 102.18(15) . 1_565
O9 Zn2 O6 107.69(17) 3_676 .
O1 Zn2 O6 99.26(15) . .
O2 Zn2 O6 102.36(14) 1_565 .
O8 Zn3 O3 124.92(16) . 4_575
O8 Zn3 O11 127.80(19) . .
O3 Zn3 O11 106.45(18) 4_575 .
O8 Zn3 O10 94.35(17) . 2_645
O3 Zn3 O10 93.44(19) 4_575 2_645
O11 Zn3 O10 91.0(2) . 2_645
O8 Zn3 O4 88.56(15) . 2_545
O3 Zn3 O4 86.74(15) 4_575 2_545
O11 Zn3 O4 85.40(18) . 2_545
O10 Zn3 O4 176.29(18) 2_645 2_545
O1 P1 O3 114.1(2) . .
O1 P1 O2 111.0(2) . .
O3 P1 O2 108.0(2) . .
O1 P1 C1 106.6(2) . .
O3 P1 C1 108.0(2) . .
O2 P1 C1 108.9(2) . .
O8 P2 O7 114.2(2) . .
O8 P2 O6 110.3(2) . 1_545
O7 P2 O6 109.8(2) . 1_545
O8 P2 C8 107.0(2) . .
O7 P2 C8 108.8(2) . .
O6 P2 C8 106.4(2) 1_545 .
C6 C1 C2 118.9(5) . .
C6 C1 P1 119.3(4) . .
C2 C1 P1 121.8(4) . .
C3 C2 C1 119.8(5) . .
C3 C2 H2A 120.1 . .
C1 C2 H2A 120.1 . .
C4 C3 C2 120.8(5) . .
C4 C3 H3A 119.6 . .
C2 C3 H3A 119.6 . .
C3 C4 C5 119.5(5) . .
C3 C4 C7 120.7(5) . .
C5 C4 C7 119.7(5) . .
C6 C5 C4 120.4(6) . .
C6 C5 H5A 119.8 . .
C4 C5 H5A 119.8 . .
C5 C6 C1 120.7(5) . .
C5 C6 H6A 119.6 . .
C1 C6 H6A 119.6 . .
O4 C7 O5 124.4(5) . .
O4 C7 C4 120.5(5) . .
O5 C7 C4 115.1(5) . .
C13 C8 C9 118.9(5) . .
C13 C8 P2 121.1(4) . .
C9 C8 P2 120.0(4) . .
C10 C9 C8 120.4(5) . .
C10 C9 H9A 119.8 . .
C8 C9 H9A 119.8 . .
C11 C10 C9 120.1(5) . .
C11 C10 H10A 119.9 . .
C9 C10 H10A 119.9 . .
C10 C11 C12 120.0(5) . .
C10 C11 C14 120.0(5) . .
C12 C11 C14 119.8(5) . .
C11 C12 C13 119.4(5) . .
C11 C12 H12A 120.3 . .
C13 C12 H12A 120.3 . .
C8 C13 C12 121.1(5) . .
C8 C13 H13A 119.5 . .
C12 C13 H13A 119.5 . .
O10 C14 O9 122.1(5) . .
O10 C14 C11 120.9(5) . .
O9 C14 C11 116.9(5) . .
P1 O1 Zn2 132.3(2) . .
P1 O2 Zn2 117.4(2) . 1_545
P1 O2 Zn1 123.5(2) . .
Zn2 O2 Zn1 117.50(17) 1_545 .
P1 O3 Zn3 124.6(2) . 4_576
C7 O4 Zn3 123.7(4) . 2
C7 O5 Zn1 124.8(4) . 2_545
P2 O6 Zn1 119.2(2) 1_565 .
P2 O6 Zn2 123.7(2) 1_565 .
Zn1 O6 Zn2 117.00(17) . .
P2 O7 Zn1 138.4(2) . .
P2 O8 Zn3 144.4(2) . .
C14 O9 Zn2 112.6(4) . 3_676
C14 O10 Zn3 165.8(5) . 2_655
Zn3 O11 H11A 125(5) . .
Zn3 O11 H11B 126(5) . .
H11A O11 H11B 98(7) . .

loop_
_geom_bond_atom_site_label_1
_geom_bond_atom_site_label_2
_geom_bond_distance
_geom_bond_site_symmetry_2
Zn1 O7 1.903(4) .
Zn1 O5 1.932(4) 2
Zn1 O6 1.973(4) .
Zn1 O2 2.000(3) .
Zn2 O9 1.914(4) 3_676
Zn2 O1 1.924(4) .
Zn2 O2 1.993(4) 1_565
Zn2 O6 2.023(4) .
Zn3 O8 1.914(4) .
Zn3 O3 1.969(4) 4_575
Zn3 O11 2.019(5) .
Zn3 O10 2.051(5) 2_645
Zn3 O4 2.232(4) 2_545
P1 O1 1.511(4) .
P1 O3 1.524(4) .
P1 O2 1.557(4) .
P1 C1 1.791(5) .
P2 O8 1.501(4) .
P2 O7 1.506(4) .
P2 O6 1.558(4) 1_545
P2 C8 1.801(5) .
C1 C6 1.393(7) .
C1 C2 1.394(8) .
C2 C3 1.391(8) .
C2 H2A 0.9300 .
C3 C4 1.373(8) .
C3 H3A 0.9300 .
C4 C5 1.387(8) .
C4 C7 1.501(7) .
C5 C6 1.374(8) .
C5 H5A 0.9300 .
C6 H6A 0.9300 .
C7 O4 1.226(7) .
C7 O5 1.290(6) .
C8 C13 1.383(7) .
C8 C9 1.389(8) .
C9 C10 1.386(8) .
C9 H9A 0.9300 .
C10 C11 1.383(8) .
C10 H10A 0.9300 .
C11 C12 1.386(8) .
C11 C14 1.495(7) .
C12 C13 1.389(8) .
C12 H12A 0.9300 .
C13 H13A 0.9300 .
C14 O10 1.228(7) .
C14 O9 1.268(7) .
O2 Zn2 1.993(4) 1_545
O3 Zn3 1.969(4) 4_576
O4 Zn3 2.232(4) 2
O5 Zn1 1.932(4) 2_545
O6 P2 1.558(4) 1_565
O9 Zn2 1.914(4) 3_676
O10 Zn3 2.051(5) 2_655
O11 H11A 0.92(8) .
O11 H11B 0.76(6) .
